data_7710770
loop_
_publ_author_name
'Taimisto, Marjaana'
'Bajorek, Tom'
'Rautiainen, J. Mikko'
'Pakkanen, Tapani A.'
'Oilunkaniemi, Raija'
'Laitinen, Risto S.'

_publ_section_title
;
 Experimental and computational investigation on the formation pathway of
 [RuCl<sub>2</sub>(CO)<sub>2</sub>(ERR')<sub>2</sub>] (E = S, Se, Te; R,
 R' = Me, Ph) from [RuCl<sub>2</sub>(CO)<sub>3</sub>]<sub>2</sub> and
 ERR'.
;
_journal_name_full 'Dalton transactions (Cambridge, England : 2003)'
_journal_paper_doi 10.1039/d2dt02018a
_journal_year 2022
_chemical_formula_sum 'C6 H12 Cl2 O2 Ru Se2'
_chemical_formula_weight 446.05
_chemical_name_systematic
;
Dicarbonyldichloridobis(dimethylselane)ruthenium
;
_chemical_properties_physical Air-sensitive,Moisture-sensitive,Light-sensitive
_space_group_crystal_system orthorhombic
_space_group_IT_number 19
_space_group_name_Hall 'P 2ac 2ab'
_space_group_name_H-M_alt 'P 21 21 21'
_atom_sites_solution_hydrogens geom
_atom_sites_solution_primary direct
_atom_sites_solution_secondary difmap
_audit_creation_method SHELXL-2016/6
_audit_update_record
;
2022-02-16 deposited with the CCDC.	2022-07-12 downloaded from the CCDC.
;
_cell_angle_alpha 90
_cell_angle_beta 90
_cell_angle_gamma 90
_cell_formula_units_Z 4
_cell_length_a 6.9353(14)
_cell_length_b 10.764(2)
_cell_length_c 17.208(3)
_cell_measurement_reflns_used 4657
_cell_measurement_temperature 120(2)
_cell_measurement_theta_max 25.439
_cell_measurement_theta_min 2.232
_cell_volume 1284.6(4)
_computing_cell_refinement 'DENZO-SMN (Otwinowski & Minor, 1997)'
_computing_data_collection 'COLLECT (Bruker, 2008)'
_computing_data_reduction 'DENZO-SMN (Otwinowski & Minor, 1997)'
_computing_molecular_graphics 'DIAMOND (Brandenburg, 2006)'
_computing_publication_material 'WinGX (Farrugia, 1999)'
_computing_structure_refinement 'SHELXL-2016/6 (Sheldrick, 2016)'
_computing_structure_solution 'SHELXL-2016/6 (Sheldrick, 2016)'
_diffrn_ambient_temperature 120(2)
_diffrn_measured_fraction_theta_full 0.999
_diffrn_measured_fraction_theta_max 0.994
_diffrn_measurement_device_type 'Bruker Nonius Kappaccd'
_diffrn_measurement_method '\f scans, and \w scans with \k offsets'
_diffrn_radiation_type MoK\a
_diffrn_radiation_wavelength 0.71073
_diffrn_reflns_av_R_equivalents 0.0292
_diffrn_reflns_av_unetI/netI 0.0327
_diffrn_reflns_Laue_measured_fraction_full 0.999
_diffrn_reflns_Laue_measured_fraction_max 0.994
_diffrn_reflns_limit_h_max 8
_diffrn_reflns_limit_h_min -8
_diffrn_reflns_limit_k_max 12
_diffrn_reflns_limit_k_min -12
_diffrn_reflns_limit_l_max 20
_diffrn_reflns_limit_l_min -20
_diffrn_reflns_number 4657
_diffrn_reflns_point_group_measured_fraction_full 1.000
_diffrn_reflns_point_group_measured_fraction_max 0.994
_diffrn_reflns_theta_full 25.242
_diffrn_reflns_theta_max 25.439
_diffrn_reflns_theta_min 2.232
_diffrn_source 'fine-focus sealed tube'
_exptl_absorpt_coefficient_mu 7.273
_exptl_absorpt_correction_T_max 0.9801
_exptl_absorpt_correction_T_min 0.6040
_exptl_absorpt_correction_type multi-scan
_exptl_absorpt_process_details 'XPREP in SHELXTL (Sheldrick 2008)'
_exptl_crystal_colour orange
_exptl_crystal_density_diffrn 2.306
_exptl_crystal_description block
_exptl_crystal_F_000 840
_exptl_crystal_recrystallization_method 'Re-crystallisation from solvent: dichloromethane/hexane'
_exptl_crystal_size_max 0.200
_exptl_crystal_size_mid 0.150
_exptl_crystal_size_min 0.100
_refine_diff_density_max 0.512
_refine_diff_density_min -0.489
_refine_diff_density_rms 0.104
_refine_ls_abs_structure_details
;
 Refined as a perfect inversion twin.
;
_refine_ls_abs_structure_Flack 0.5
_refine_ls_extinction_coef 0.0124(9)
_refine_ls_extinction_expression Fc^*^=kFc[1+0.001xFc^2^\l^3^/sin(2\q)]^-1/4^
_refine_ls_extinction_method 'SHELXL-2016/6 (Sheldrick 2016)'
_refine_ls_goodness_of_fit_ref 1.038
_refine_ls_hydrogen_treatment constr
_refine_ls_matrix_type full
_refine_ls_number_parameters 123
_refine_ls_number_reflns 2360
_refine_ls_number_restraints 0
_refine_ls_restrained_S_all 1.038
_refine_ls_R_factor_all 0.0303
_refine_ls_R_factor_gt 0.0294
_refine_ls_shift/su_max 0.001
_refine_ls_shift/su_mean 0.000
_refine_ls_structure_factor_coef Fsqd
_refine_ls_weighting_details 'w=1/[\s^2^(Fo^2^)+(0.0325P)^2^+5.5958P] where P=(Fo^2^+2Fc^2^)/3'
_refine_ls_weighting_scheme calc
_refine_ls_wR_factor_gt 0.0706
_refine_ls_wR_factor_ref 0.0710
_reflns_Friedel_coverage 0.703
_reflns_Friedel_fraction_full 1.000
_reflns_Friedel_fraction_max 0.994
_reflns_number_gt 2308
_reflns_number_total 2360
_reflns_threshold_expression 'I > 2\s(I)'
_cod_data_source_file d2dt02018a2.cif
_cod_data_source_block shelx
_cod_original_cell_volume 1284.7(4)
_cod_database_code 7710770
_shelx_shelxl_version_number 2016/6
_shelx_space_group_comment
;
The symmetry employed for this shelxl refinement is uniquely defined
by the following loop, which should always be used as a source of
symmetry information in preference to the above space-group names.
They are only intended as comments.
;
_shelx_estimated_absorpt_t_min 0.324
_shelx_estimated_absorpt_t_max 0.530

loop_
_space_group_symop_operation_xyz
'x, y, z'
'-x+1/2, -y, z+1/2'
'-x, y+1/2, -z+1/2'
'x+1/2, -y+1/2, -z'

loop_
_atom_site_label
_atom_site_type_symbol
_atom_site_fract_x
_atom_site_fract_y
_atom_site_fract_z
_atom_site_U_iso_or_equiv
_atom_site_adp_type
_atom_site_occupancy
_atom_site_site_symmetry_order
_atom_site_calc_flag
_atom_site_refinement_flags_posn
_atom_site_refinement_flags_adp
_atom_site_refinement_flags_occupancy
_atom_site_disorder_assembly
_atom_site_disorder_group
Ru1 Ru 0.05444(8) 0.51700(5) 0.84977(3) 0.01663(19) Uani 1 1 d . . . . .
Se1 Se 0.36804(11) 0.56546(8) 0.78607(5) 0.0254(2) Uani 1 1 d . . . . .
Se2 Se -0.22676(11) 0.43508(8) 0.92626(4) 0.0247(2) Uani 1 1 d . . . . .
Cl1 Cl 0.2450(3) 0.5314(2) 0.96762(11) 0.0283(5) Uani 1 1 d . . . . .
Cl2 Cl 0.1484(3) 0.30268(19) 0.82625(12) 0.0290(5) Uani 1 1 d . . . . .
O1 O -0.0628(11) 0.7828(6) 0.8765(4) 0.0380(15) Uani 1 1 d . . . . .
O2 O -0.1721(9) 0.5030(6) 0.7010(3) 0.0320(14) Uani 1 1 d . . . . .
C1 C -0.0172(11) 0.6822(8) 0.8660(4) 0.0230(17) Uani 1 1 d . . . . .
C2 C -0.0863(11) 0.5089(7) 0.7570(4) 0.0216(16) Uani 1 1 d . . . . .
C111 C 0.429(2) 0.7341(11) 0.8124(10) 0.072(4) Uani 1 1 d . . . . .
H11A H 0.548106 0.758930 0.785642 0.108 Uiso 1 1 calc R U . . .
H11B H 0.447835 0.741021 0.868647 0.108 Uiso 1 1 calc R U . . .
H11C H 0.323525 0.788637 0.796181 0.108 Uiso 1 1 calc R U . . .
C112 C 0.3215(19) 0.5910(17) 0.6764(6) 0.071(5) Uani 1 1 d . . . . .
H12A H 0.203886 0.640260 0.669489 0.107 Uiso 1 1 calc R U . . .
H12B H 0.306026 0.510401 0.650623 0.107 Uiso 1 1 calc R U . . .
H12C H 0.431022 0.635294 0.653389 0.107 Uiso 1 1 calc R U . . .
C211 C -0.1115(14) 0.3107(9) 0.9924(6) 0.037(2) Uani 1 1 d . . . . .
H21A H 0.012540 0.341190 1.011889 0.056 Uiso 1 1 calc R U . . .
H21B H -0.091085 0.234287 0.962565 0.056 Uiso 1 1 calc R U . . .
H21C H -0.197493 0.293551 1.036289 0.056 Uiso 1 1 calc R U . . .
C222 C -0.2621(14) 0.5583(10) 1.0075(5) 0.040(2) Uani 1 1 d . . . . .
H22A H -0.350571 0.525705 1.046946 0.060 Uiso 1 1 calc R U . . .
H22B H -0.316163 0.634279 0.984948 0.060 Uiso 1 1 calc R U . . .
H22C H -0.137379 0.577005 1.031567 0.060 Uiso 1 1 calc R U . . .

loop_
_atom_site_aniso_label
_atom_site_aniso_U_11
_atom_site_aniso_U_22
_atom_site_aniso_U_33
_atom_site_aniso_U_23
_atom_site_aniso_U_13
_atom_site_aniso_U_12
Ru1 0.0183(3) 0.0184(3) 0.0132(3) 0.0002(2) 0.0013(2) 0.0007(2)
Se1 0.0212(4) 0.0294(4) 0.0255(4) 0.0071(3) 0.0070(3) 0.0038(3)
Se2 0.0192(4) 0.0377(5) 0.0170(4) 0.0014(3) 0.0011(3) -0.0046(3)
Cl1 0.0241(9) 0.0412(12) 0.0197(9) 0.0006(8) -0.0047(8) -0.0041(9)
Cl2 0.0409(11) 0.0205(9) 0.0256(9) 0.0011(7) 0.0029(9) 0.0070(9)
O1 0.052(4) 0.022(3) 0.040(3) -0.008(3) 0.004(3) 0.005(3)
O2 0.044(4) 0.032(3) 0.020(3) -0.003(2) -0.008(3) 0.000(3)
C1 0.022(4) 0.029(5) 0.019(4) 0.000(3) 0.001(3) 0.000(3)
C2 0.027(4) 0.013(4) 0.024(4) -0.001(3) 0.007(3) -0.001(3)
C111 0.051(8) 0.044(7) 0.121(12) -0.005(7) 0.044(8) -0.020(6)
C112 0.048(7) 0.139(14) 0.027(5) 0.025(7) 0.008(5) -0.003(8)
C211 0.035(5) 0.046(5) 0.030(5) 0.011(4) 0.003(4) -0.008(4)
C222 0.035(5) 0.059(6) 0.027(4) -0.009(4) 0.009(4) 0.009(5)

loop_
_atom_type_symbol
_atom_type_description
_atom_type_scat_dispersion_real
_atom_type_scat_dispersion_imag
_atom_type_scat_source
C C 0.0033 0.0016 'International Tables Vol C Tables 4.2.6.8 and 6.1.1.4'
H H 0.0000 0.0000 'International Tables Vol C Tables 4.2.6.8 and 6.1.1.4'
O O 0.0106 0.0060 'International Tables Vol C Tables 4.2.6.8 and 6.1.1.4'
Cl Cl 0.1484 0.1585 'International Tables Vol C Tables 4.2.6.8 and 6.1.1.4'
Se Se -0.0929 2.2259 'International Tables Vol C Tables 4.2.6.8 and 6.1.1.4'
Ru Ru -1.2594 0.8363 'International Tables Vol C Tables 4.2.6.8 and 6.1.1.4'

loop_
_geom_angle_atom_site_label_1
_geom_angle_atom_site_label_2
_geom_angle_atom_site_label_3
_geom_angle
_geom_angle_site_symmetry_1
_geom_angle_site_symmetry_3
_geom_angle_publ_flag
C1 Ru1 C2 91.9(3) . . ?
C1 Ru1 Cl1 87.7(2) . . ?
C2 Ru1 Cl1 178.1(2) . . ?
C1 Ru1 Cl2 179.0(2) . . ?
C2 Ru1 Cl2 87.3(2) . . ?
Cl1 Ru1 Cl2 93.08(8) . . ?
C1 Ru1 Se1 95.7(2) . . ?
C2 Ru1 Se1 95.2(2) . . ?
Cl1 Ru1 Se1 83.04(5) . . ?
Cl2 Ru1 Se1 83.76(6) . . ?
C1 Ru1 Se2 92.8(2) . . ?
C2 Ru1 Se2 91.5(2) . . ?
Cl1 Ru1 Se2 90.42(5) . . ?
Cl2 Ru1 Se2 87.84(6) . . ?
Se1 Ru1 Se2 169.04(4) . . ?
C111 Se1 C112 97.6(7) . . ?
C111 Se1 Ru1 106.7(4) . . ?
C112 Se1 Ru1 108.3(4) . . ?
C211 Se2 C222 95.8(4) . . ?
C211 Se2 Ru1 103.3(3) . . ?
C222 Se2 Ru1 103.6(3) . . ?
O1 C1 Ru1 179.2(8) . . ?
O2 C2 Ru1 179.4(7) . . ?

loop_
_geom_bond_atom_site_label_1
_geom_bond_atom_site_label_2
_geom_bond_distance
_geom_bond_site_symmetry_2
_geom_bond_publ_flag
Ru1 C1 1.867(9) . ?
Ru1 C2 1.873(8) . ?
Ru1 Cl1 2.425(2) . ?
Ru1 Cl2 2.431(2) . ?
Ru1 Se1 2.4907(10) . ?
Ru1 Se2 2.5126(10) . ?
Se1 C111 1.919(12) . ?
Se1 C112 1.935(10) . ?
Se2 C211 1.930(9) . ?
Se2 C222 1.942(9) . ?
O1 C1 1.142(10) . ?
O2 C2 1.135(10) . ?
